data_4086046
loop_
_publ_author_name
'Arras, Janet'
'Speth, Hansj\"org'
'Mayer, Hermann A.'
'Wesemann, Lars'

_publ_section_title
;
 Different Coordination Modes of the Ph2PCsp3PPh2Pincer Ligand in Rhodium
 Complexes as a Consequence of Csp3--H Metal Interaction
;
_journal_issue 14
_journal_name_full Organometallics
_journal_page_first 3629
_journal_paper_doi 10.1021/acs.organomet.5b00437
_journal_volume 34
_journal_year 2015
_chemical_formula_sum 'C53 H54 Cl3 N P2 Rh Sn'
_chemical_formula_weight 1094.86
_chemical_name_systematic
;
 ?
;
_space_group_crystal_system triclinic
_space_group_IT_number 2
_space_group_name_Hall '-P 1'
_space_group_name_H-M_alt 'P -1'
_symmetry_space_group_name_Hall '-P 1'
_symmetry_space_group_name_H-M 'P -1'
_atom_sites_solution_hydrogens mixed
_audit_creation_method SHELXL-2014
_cell_angle_alpha 82.456(4)
_cell_angle_beta 70.624(4)
_cell_angle_gamma 74.638(4)
_cell_formula_units_Z 2
_cell_length_a 10.7191(8)
_cell_length_b 15.4122(12)
_cell_length_c 16.0465(12)
_cell_measurement_reflns_used 9993
_cell_measurement_temperature 100(2)
_cell_measurement_theta_max 27.09
_cell_measurement_theta_min 2.69
_cell_volume 2408.7(3)
_computing_cell_refinement 'Bruker SAINT'
_computing_data_collection 'Bruker APEX2'
_computing_data_reduction 'Bruker SAINT'
_computing_molecular_graphics 'Bruker SHELXTL'
_computing_publication_material 'Bruker SHELXTL'
_computing_structure_refinement 'SHELXL-2014 (Sheldrick, 2014)'
_computing_structure_solution 'SHELXS-97 (Sheldrick, 2008)'
_diffrn_ambient_temperature 100(2)
_diffrn_detector_area_resol_mean 8.333
_diffrn_measured_fraction_theta_full 0.979
_diffrn_measured_fraction_theta_max 0.935
_diffrn_measurement_device_type 'Bruker APEX-II CCD'
_diffrn_measurement_method '\f and \w scans'
_diffrn_radiation_type MoK\a
_diffrn_radiation_wavelength 0.71073
_diffrn_reflns_av_R_equivalents 0.0659
_diffrn_reflns_av_unetI/netI 0.0826
_diffrn_reflns_laue_measured_fraction_full 0.979
_diffrn_reflns_laue_measured_fraction_max 0.935
_diffrn_reflns_limit_h_max 13
_diffrn_reflns_limit_h_min -13
_diffrn_reflns_limit_k_max 19
_diffrn_reflns_limit_k_min -19
_diffrn_reflns_limit_l_max 19
_diffrn_reflns_limit_l_min -20
_diffrn_reflns_number 30185
_diffrn_reflns_point_group_measured_fraction_full 0.979
_diffrn_reflns_point_group_measured_fraction_max 0.935
_diffrn_reflns_theta_full 25.242
_diffrn_reflns_theta_max 27.115
_diffrn_reflns_theta_min 1.876
_diffrn_source 'sealed tube'
_exptl_absorpt_coefficient_mu 1.131
_exptl_absorpt_correction_T_max 0.7455
_exptl_absorpt_correction_T_min 0.4909
_exptl_absorpt_correction_type multi-scan
_exptl_absorpt_process_details 'SADABS V2008/1 (Bruker AXS)'
_exptl_crystal_colour colorless
_exptl_crystal_density_diffrn 1.510
_exptl_crystal_description prism
_exptl_crystal_F_000 1110
_exptl_crystal_size_max 0.1
_exptl_crystal_size_mid 0.08
_exptl_crystal_size_min 0.07
_refine_diff_density_max 1.820
_refine_diff_density_min -2.141
_refine_diff_density_rms 0.175
_refine_ls_extinction_method none
_refine_ls_goodness_of_fit_ref 1.051
_refine_ls_hydrogen_treatment mixed
_refine_ls_matrix_type full
_refine_ls_number_parameters 560
_refine_ls_number_reflns 9967
_refine_ls_number_restraints 0
_refine_ls_restrained_S_all 1.051
_refine_ls_R_factor_all 0.0951
_refine_ls_R_factor_gt 0.0587
_refine_ls_shift/su_max 0.001
_refine_ls_shift/su_mean 0.000
_refine_ls_structure_factor_coef Fsqd
_refine_ls_weighting_details 'w=1/[\s^2^(Fo^2^)+(0.0629P)^2^+5.9480P] where P=(Fo^2^+2Fc^2^)/3'
_refine_ls_weighting_scheme calc
_refine_ls_wR_factor_gt 0.1240
_refine_ls_wR_factor_ref 0.1416
_reflns_Friedel_coverage 0.000
_reflns_number_gt 6989
_reflns_number_total 9967
_reflns_threshold_expression 'I > 2\s(I)'
_cod_data_source_file om5b00437_si_001.cif
_cod_data_source_block HFS64_0m
_cod_depositor_comments 'Adding full bibliography for 4086045--4086050.cif.'
_cod_database_code 4086046
_shelx_space_group_comment
;
The symmetry employed for this shelxl refinement is uniquely defined
by the following loop, which should always be used as a source of
symmetry information in preference to the above space-group names.
They are only intended as comments.
;
_shelxl_version_number 2014-3

loop_
_space_group_symop_operation_xyz
'x, y, z'
'-x, -y, -z'

loop_
_atom_site_label
_atom_site_type_symbol
_atom_site_fract_x
_atom_site_fract_y
_atom_site_fract_z
_atom_site_U_iso_or_equiv
_atom_site_adp_type
_atom_site_occupancy
_atom_site_site_symmetry_order
_atom_site_calc_flag
_atom_site_refinement_flags_posn
_atom_site_refinement_flags_adp
C204 C 0.8768(6) 0.6444(3) 0.7546(3) 0.0163(12) Uani 1 1 d . .
H204 H 0.8442 0.6456 0.7027 0.020 Uiso 1 1 calc R U
Rh1 Rh 0.98816(4) 0.74879(3) 0.72334(3) 0.01539(12) Uani 1 1 d . .
Sn1 Sn 1.14812(4) 0.85160(3) 0.71471(2) 0.01966(12) Uani 1 1 d . .
Cl1 Cl 1.33272(16) 0.86301(11) 0.58049(9) 0.0301(4) Uani 1 1 d . .
Cl2 Cl 1.07654(16) 1.00978(10) 0.74078(9) 0.0272(3) Uani 1 1 d . .
Cl3 Cl 1.27746(17) 0.81553(12) 0.81647(10) 0.0343(4) Uani 1 1 d . .
C200 C 0.3637(6) 0.7932(4) 1.1136(4) 0.0301(15) Uani 1 1 d . .
H20A H 0.2860 0.7965 1.1677 0.045 Uiso 1 1 calc R U
H20B H 0.3429 0.8436 1.0724 0.045 Uiso 1 1 calc R U
H20C H 0.4441 0.7966 1.1282 0.045 Uiso 1 1 calc R U
C202 C 0.9766(6) 0.8607(4) 0.5466(4) 0.0232(13) Uani 1 1 d . .
H202 H 1.0627 0.8667 0.5464 0.028 Uiso 1 1 calc R U
C203 C 0.7884(6) 0.8030(4) 0.6106(4) 0.0219(13) Uani 1 1 d . .
H203 H 0.7405 0.7670 0.6562 0.026 Uiso 1 1 calc R U
P1 P 0.80426(15) 0.82567(10) 0.82823(9) 0.0170(3) Uani 1 1 d . .
P3 P 1.15376(15) 0.63954(10) 0.63792(9) 0.0171(3) Uani 1 1 d . .
C201 C 1.1573(6) 0.6447(4) 0.5233(3) 0.0189(12) Uani 1 1 d . .
C1 C 0.4946(6) 0.9647(4) 0.7298(4) 0.0280(14) Uani 1 1 d . .
H1 H 0.4081 0.9592 0.7305 0.034 Uiso 1 1 calc R U
C2 C 1.3304(6) 0.6163(4) 0.6372(4) 0.0218(13) Uani 1 1 d . .
C3 C 1.3492(7) 0.6161(5) 0.7191(4) 0.0395(18) Uani 1 1 d . .
H3 H 1.2723 0.6316 0.7699 0.047 Uiso 1 1 calc R U
C4 C 1.4768(7) 0.5939(6) 0.7273(5) 0.055(2) Uani 1 1 d . .
H4 H 1.4874 0.5943 0.7837 0.067 Uiso 1 1 calc R U
C5 C 1.5910(7) 0.5707(5) 0.6546(4) 0.0377(17) Uani 1 1 d . .
H5 H 1.6795 0.5549 0.6607 0.045 Uiso 1 1 calc R U
C6 C 1.5735(7) 0.5712(5) 0.5741(4) 0.0379(17) Uani 1 1 d . .
H6 H 1.6510 0.5564 0.5234 0.045 Uiso 1 1 calc R U
C7 C 1.4446(6) 0.5929(5) 0.5652(4) 0.0313(15) Uani 1 1 d . .
H7 H 1.4346 0.5917 0.5087 0.038 Uiso 1 1 calc R U
C8 C 1.0572(6) 0.6175(4) 0.4172(4) 0.0295(15) Uani 1 1 d . .
H8 H 0.9980 0.5900 0.4029 0.035 Uiso 1 1 calc R U
C9 C 1.1307(6) 0.6707(4) 0.3539(4) 0.0273(14) Uani 1 1 d . .
H9 H 1.1209 0.6803 0.2965 0.033 Uiso 1 1 calc R U
C10 C 1.2185(6) 0.7098(4) 0.3746(4) 0.0280(14) Uani 1 1 d . .
H10 H 1.2704 0.7451 0.3307 0.034 Uiso 1 1 calc R U
C11 C 1.2310(6) 0.6977(4) 0.4594(4) 0.0247(14) Uani 1 1 d . .
H11 H 1.2900 0.7257 0.4734 0.030 Uiso 1 1 calc R U
C12 C 1.0698(6) 0.6044(4) 0.5019(4) 0.0239(13) Uani 1 1 d . .
H12 H 1.0190 0.5680 0.5452 0.029 Uiso 1 1 calc R U
C13 C 1.1035(6) 0.5378(4) 0.6915(3) 0.0193(12) Uani 1 1 d . .
C14 C 0.9463(6) 0.4776(4) 0.8106(4) 0.0216(13) Uani 1 1 d . .
H14 H 0.8614 0.4841 0.8562 0.026 Uiso 1 1 calc R U
C15 C 1.0386(6) 0.3942(4) 0.8014(4) 0.0219(13) Uani 1 1 d . .
H15 H 1.0149 0.3455 0.8412 0.026 Uiso 1 1 calc R U
C16 C 1.1650(6) 0.3794(4) 0.7357(4) 0.0225(13) Uani 1 1 d . .
C17 C 1.2634(6) 0.2866(4) 0.7283(4) 0.0278(14) Uani 1 1 d . .
C18 C 1.1984(7) 0.2190(5) 0.7076(5) 0.0400(17) Uani 1 1 d . .
H18A H 1.1837 0.2354 0.6500 0.060 Uiso 1 1 calc R U
H18B H 1.1109 0.2193 0.7534 0.060 Uiso 1 1 calc R U
H18C H 1.2587 0.1587 0.7063 0.060 Uiso 1 1 calc R U
H100 H 1.058(6) 0.700(4) 0.797(4) 0.024(15) Uiso 1 1 d . .
C19 C 1.3991(8) 0.2877(5) 0.6581(6) 0.058(2) Uani 1 1 d . .
H19A H 1.4613 0.2282 0.6577 0.087 Uiso 1 1 calc R U
H19B H 1.4382 0.3330 0.6714 0.087 Uiso 1 1 calc R U
H19C H 1.3853 0.3026 0.6000 0.087 Uiso 1 1 calc R U
C20 C 1.2918(8) 0.2571(5) 0.8165(5) 0.0461(19) Uani 1 1 d . .
H20D H 1.3565 0.1982 0.8112 0.069 Uiso 1 1 calc R U
H20E H 1.2067 0.2529 0.8629 0.069 Uiso 1 1 calc R U
H20F H 1.3305 0.3015 0.8318 0.069 Uiso 1 1 calc R U
C21 C 1.1956(6) 0.4533(4) 0.6813(4) 0.0209(12) Uani 1 1 d . .
H21 H 1.2808 0.4466 0.6360 0.025 Uiso 1 1 calc R U
C22 C 0.6632(6) 0.6035(4) 0.8616(4) 0.0203(13) Uani 1 1 d . .
H22 H 0.6832 0.5512 0.8296 0.024 Uiso 1 1 calc R U
C23 C 0.5498(6) 0.6190(4) 0.9353(4) 0.0259(14) Uani 1 1 d . .
H23 H 0.4939 0.5770 0.9523 0.031 Uiso 1 1 calc R U
C24 C 0.5141(6) 0.6944(4) 0.9860(3) 0.0199(12) Uani 1 1 d . .
C25 C 0.3920(6) 0.7047(4) 1.0707(4) 0.0264(14) Uani 1 1 d . .
C26 C 0.4233(7) 0.6265(4) 1.1359(4) 0.0318(15) Uani 1 1 d . .
H26A H 0.5025 0.6304 1.1516 0.048 Uiso 1 1 calc R U
H26B H 0.4429 0.5693 1.1085 0.048 Uiso 1 1 calc R U
H26C H 0.3445 0.6299 1.1894 0.048 Uiso 1 1 calc R U
C27 C 0.2652(6) 0.7001(5) 1.0493(4) 0.0376(17) Uani 1 1 d . .
H27A H 0.1863 0.7095 1.1029 0.056 Uiso 1 1 calc R U
H27B H 0.2790 0.6408 1.0272 0.056 Uiso 1 1 calc R U
H27C H 0.2490 0.7470 1.0040 0.056 Uiso 1 1 calc R U
C28 C 0.5942(5) 0.7563(4) 0.9557(3) 0.0187(12) Uani 1 1 d . .
H28 H 0.5717 0.8094 0.9868 0.022 Uiso 1 1 calc R U
C29 C 0.8171(6) 0.8791(4) 0.9191(3) 0.0198(12) Uani 1 1 d . .
C30 C 0.9273(6) 0.8472(4) 0.9503(3) 0.0216(13) Uani 1 1 d . .
H30 H 0.9979 0.7976 0.9237 0.026 Uiso 1 1 calc R U
C31 C 0.9353(7) 0.8874(4) 1.0206(4) 0.0304(15) Uani 1 1 d . .
H31 H 1.0117 0.8657 1.0415 0.036 Uiso 1 1 calc R U
C32 C 0.8332(7) 0.9581(4) 1.0597(4) 0.0321(16) Uani 1 1 d . .
H32 H 0.8393 0.9856 1.1073 0.039 Uiso 1 1 calc R U
C33 C 0.7224(7) 0.9894(4) 1.0306(4) 0.0313(15) Uani 1 1 d . .
H33 H 0.6507 1.0372 1.0596 0.038 Uiso 1 1 calc R U
C34 C 0.7133(6) 0.9519(4) 0.9589(4) 0.0245(13) Uani 1 1 d . .
H34 H 0.6377 0.9755 0.9374 0.029 Uiso 1 1 calc R U
C35 C 0.6917(6) 0.9123(4) 0.7802(3) 0.0187(12) Uani 1 1 d . .
C36 C 0.7424(6) 0.9851(4) 0.7324(4) 0.0248(13) Uani 1 1 d . .
H36 H 0.8257 0.9935 0.7348 0.030 Uiso 1 1 calc R U
C37 C 0.6728(6) 1.0444(4) 0.6820(4) 0.0305(15) Uani 1 1 d . .
H37 H 0.7089 1.0929 0.6488 0.037 Uiso 1 1 calc R U
C38 C 0.5494(6) 1.0331(4) 0.6799(4) 0.0283(14) Uani 1 1 d . .
H38 H 0.5026 1.0730 0.6438 0.034 Uiso 1 1 calc R U
C39 C 0.5663(6) 0.9041(4) 0.7788(4) 0.0245(13) Uani 1 1 d . .
H39 H 0.5294 0.8560 0.8120 0.029 Uiso 1 1 calc R U
C40 C 0.9334(8) 0.4345(5) 0.0424(4) 0.0407(18) Uani 1 1 d . .
H40 H 0.8877 0.3888 0.0718 0.049 Uiso 1 1 calc R U
C41 C 0.8617(8) 0.5207(6) 0.0379(4) 0.0445(19) Uani 1 1 d . .
H41 H 0.7656 0.5355 0.0640 0.053 Uiso 1 1 calc R U
C42 C 0.9281(9) 0.5869(5) -0.0045(5) 0.043(2) Uani 1 1 d . .
H42 H 0.8779 0.6474 -0.0076 0.052 Uiso 1 1 calc R U
C43 C 0.9261(6) 0.9035(4) 0.4793(4) 0.0278(14) Uani 1 1 d . .
H43 H 0.9775 0.9375 0.4334 0.033 Uiso 1 1 calc R U
C44 C 0.8002(7) 0.8965(4) 0.4789(4) 0.0288(14) Uani 1 1 d . .
H44 H 0.7630 0.9266 0.4339 0.035 Uiso 1 1 calc R U
C45 C 0.7295(6) 0.8444(4) 0.5460(4) 0.0256(14) Uani 1 1 d . .
H45 H 0.6434 0.8374 0.5475 0.031 Uiso 1 1 calc R U
C207 C 0.7085(5) 0.7415(4) 0.8793(3) 0.0180(12) Uani 1 1 d . .
C205 C 0.9750(5) 0.5523(4) 0.7546(3) 0.0161(12) Uani 1 1 d . .
C206 C 0.7500(6) 0.6629(4) 0.8323(4) 0.0195(12) Uani 1 1 d . .
N1 N 0.9088(5) 0.8110(3) 0.6124(3) 0.0188(10) Uani 1 1 d . .

loop_
_atom_site_aniso_label
_atom_site_aniso_U_11
_atom_site_aniso_U_22
_atom_site_aniso_U_33
_atom_site_aniso_U_23
_atom_site_aniso_U_13
_atom_site_aniso_U_12
C204 0.028(3) 0.013(3) 0.010(2) 0.000(2) -0.006(2) -0.008(2)
Rh1 0.0229(2) 0.0194(2) 0.00559(19) -0.00073(17) -0.00355(16) -0.00893(19)
Sn1 0.0278(2) 0.0252(2) 0.01050(19) 0.00089(16) -0.00664(16) -0.01365(18)
Cl1 0.0346(9) 0.0386(9) 0.0174(7) -0.0004(7) -0.0008(6) -0.0193(7)
Cl2 0.0420(9) 0.0270(8) 0.0187(7) -0.0016(6) -0.0105(6) -0.0165(7)
Cl3 0.0406(9) 0.0483(10) 0.0248(8) 0.0093(7) -0.0186(7) -0.0232(8)
C200 0.036(4) 0.031(4) 0.014(3) -0.002(3) 0.006(3) -0.009(3)
C202 0.032(3) 0.027(3) 0.013(3) 0.001(3) -0.005(2) -0.014(3)
C203 0.028(3) 0.025(3) 0.014(3) -0.006(2) -0.006(2) -0.006(3)
P1 0.0237(8) 0.0205(8) 0.0079(6) -0.0019(6) -0.0034(6) -0.0085(6)
P3 0.0232(8) 0.0211(8) 0.0073(6) -0.0015(6) -0.0026(6) -0.0084(6)
C201 0.025(3) 0.018(3) 0.013(3) -0.002(2) -0.004(2) -0.006(2)
C1 0.026(3) 0.037(4) 0.025(3) -0.007(3) -0.009(3) -0.009(3)
C2 0.032(3) 0.024(3) 0.013(3) 0.000(2) -0.006(2) -0.013(3)
C3 0.034(4) 0.066(5) 0.012(3) -0.005(3) -0.005(3) -0.002(4)
C4 0.034(4) 0.103(7) 0.026(4) -0.019(4) -0.016(3) 0.005(4)
C5 0.026(4) 0.056(5) 0.035(4) -0.007(3) -0.018(3) -0.001(3)
C6 0.028(4) 0.060(5) 0.022(3) -0.008(3) -0.002(3) -0.009(3)
C7 0.026(3) 0.052(4) 0.016(3) -0.007(3) -0.004(3) -0.010(3)
C8 0.035(4) 0.040(4) 0.021(3) -0.006(3) -0.014(3) -0.011(3)
C9 0.033(3) 0.038(4) 0.010(3) -0.003(3) -0.006(2) -0.007(3)
C10 0.037(4) 0.036(4) 0.011(3) 0.001(3) -0.001(3) -0.016(3)
C11 0.033(3) 0.033(4) 0.011(3) -0.004(3) -0.004(2) -0.015(3)
C12 0.029(3) 0.032(3) 0.014(3) -0.001(3) -0.005(2) -0.014(3)
C13 0.028(3) 0.024(3) 0.011(3) -0.004(2) -0.006(2) -0.013(3)
C14 0.026(3) 0.028(3) 0.011(3) -0.002(2) -0.001(2) -0.014(3)
C15 0.029(3) 0.023(3) 0.016(3) 0.000(3) -0.006(2) -0.012(3)
C16 0.031(3) 0.021(3) 0.020(3) -0.002(3) -0.011(3) -0.008(3)
C17 0.029(3) 0.021(3) 0.030(3) 0.000(3) -0.003(3) -0.010(3)
C18 0.044(4) 0.034(4) 0.048(4) -0.009(3) -0.020(4) -0.010(3)
C19 0.042(5) 0.029(4) 0.077(6) 0.006(4) 0.010(4) -0.006(4)
C20 0.056(5) 0.033(4) 0.058(5) -0.001(4) -0.034(4) -0.005(4)
C21 0.025(3) 0.023(3) 0.013(3) 0.000(2) -0.001(2) -0.009(3)
C22 0.028(3) 0.018(3) 0.017(3) -0.008(2) -0.006(2) -0.005(3)
C23 0.032(3) 0.033(4) 0.015(3) -0.002(3) -0.003(2) -0.017(3)
C24 0.024(3) 0.022(3) 0.012(3) 0.002(2) -0.005(2) -0.005(3)
C25 0.027(3) 0.032(4) 0.016(3) -0.004(3) 0.003(2) -0.011(3)
C26 0.043(4) 0.031(4) 0.015(3) 0.002(3) 0.002(3) -0.014(3)
C27 0.032(4) 0.056(5) 0.020(3) -0.004(3) 0.001(3) -0.014(3)
C28 0.022(3) 0.021(3) 0.012(3) -0.005(2) -0.002(2) -0.005(2)
C29 0.031(3) 0.022(3) 0.009(2) 0.000(2) -0.004(2) -0.014(3)
C30 0.032(3) 0.026(3) 0.009(2) 0.001(2) -0.006(2) -0.012(3)
C31 0.039(4) 0.043(4) 0.016(3) -0.004(3) -0.012(3) -0.016(3)
C32 0.053(4) 0.034(4) 0.016(3) -0.006(3) -0.013(3) -0.016(3)
C33 0.048(4) 0.027(3) 0.017(3) -0.010(3) -0.005(3) -0.007(3)
C34 0.030(3) 0.027(3) 0.016(3) -0.007(3) -0.006(2) -0.003(3)
C35 0.025(3) 0.024(3) 0.009(2) -0.003(2) -0.005(2) -0.007(3)
C36 0.028(3) 0.023(3) 0.023(3) 0.000(3) -0.008(3) -0.006(3)
C37 0.032(4) 0.026(3) 0.031(4) 0.001(3) -0.008(3) -0.008(3)
C38 0.035(4) 0.024(3) 0.024(3) 0.005(3) -0.012(3) -0.002(3)
C39 0.029(3) 0.030(3) 0.015(3) -0.005(3) -0.003(2) -0.009(3)
C40 0.068(6) 0.046(5) 0.016(3) 0.005(3) -0.018(3) -0.023(4)
C41 0.045(4) 0.069(6) 0.022(3) -0.012(4) -0.016(3) -0.007(4)
C42 0.074(6) 0.031(4) 0.027(4) -0.006(3) -0.032(4) 0.006(4)
C43 0.041(4) 0.030(4) 0.013(3) 0.002(3) -0.006(3) -0.015(3)
C44 0.042(4) 0.032(4) 0.017(3) 0.001(3) -0.016(3) -0.008(3)
C45 0.033(4) 0.027(3) 0.020(3) -0.003(3) -0.013(3) -0.005(3)
C207 0.018(3) 0.025(3) 0.011(2) 0.000(2) -0.003(2) -0.008(2)
C205 0.024(3) 0.020(3) 0.008(2) -0.003(2) -0.007(2) -0.009(2)
C206 0.026(3) 0.022(3) 0.014(3) 0.000(2) -0.006(2) -0.012(3)
N1 0.026(3) 0.019(2) 0.012(2) -0.004(2) -0.0051(19) -0.006(2)

loop_
_atom_type_symbol
_atom_type_description
_atom_type_scat_dispersion_real
_atom_type_scat_dispersion_imag
_atom_type_scat_source
C C 0.0033 0.0016 'International Tables Vol C Tables 4.2.6.8 and 6.1.1.4'
P P 0.1023 0.0942 'International Tables Vol C Tables 4.2.6.8 and 6.1.1.4'
Cl Cl 0.1484 0.1585 'International Tables Vol C Tables 4.2.6.8 and 6.1.1.4'
Rh Rh -1.1178 0.9187 'International Tables Vol C Tables 4.2.6.8 and 6.1.1.4'
Sn Sn -0.6537 1.4246 'International Tables Vol C Tables 4.2.6.8 and 6.1.1.4'
N N 0.0061 0.0033 'International Tables Vol C Tables 4.2.6.8 and 6.1.1.4'
H H 0.0000 0.0000 'International Tables Vol C Tables 4.2.6.8 and 6.1.1.4'

loop_
_geom_angle_atom_site_label_1
_geom_angle_atom_site_label_2
_geom_angle_atom_site_label_3
_geom_angle
_geom_angle_site_symmetry_1
_geom_angle_site_symmetry_3
C206 C204 C205 117.1(5) . .
C206 C204 Rh1 113.9(3) . .
C205 C204 Rh1 109.6(3) . .
C206 C204 H204 105.0 . .
C205 C204 H204 105.0 . .
Rh1 C204 H204 105.0 . .
C204 Rh1 N1 94.28(19) . .
C204 Rh1 P1 84.38(14) . .
N1 Rh1 P1 93.69(12) . .
C204 Rh1 P3 81.93(14) . .
N1 Rh1 P3 93.32(12) . .
P1 Rh1 P3 165.04(6) . .
C204 Rh1 Sn1 165.86(15) . .
N1 Rh1 Sn1 99.76(12) . .
P1 Rh1 Sn1 96.30(4) . .
P3 Rh1 Sn1 95.51(4) . .
C204 Rh1 H100 87(2) . .
N1 Rh1 H100 175(2) . .
P1 Rh1 H100 92(2) . .
P3 Rh1 H100 81.7(19) . .
Sn1 Rh1 H100 79(2) . .
Cl3 Sn1 Cl2 94.57(5) . .
Cl3 Sn1 Cl1 98.15(6) . .
Cl2 Sn1 Cl1 95.98(5) . .
Cl3 Sn1 Rh1 116.97(4) . .
Cl2 Sn1 Rh1 125.29(4) . .
Cl1 Sn1 Rh1 119.85(4) . .
C25 C200 H20A 109.5 . .
C25 C200 H20B 109.5 . .
H20A C200 H20B 109.5 . .
C25 C200 H20C 109.5 . .
H20A C200 H20C 109.5 . .
H20B C200 H20C 109.5 . .
N1 C202 C43 122.6(6) . .
N1 C202 H202 118.7 . .
C43 C202 H202 118.7 . .
N1 C203 C45 123.8(6) . .
N1 C203 H203 118.1 . .
C45 C203 H203 118.1 . .
C207 P1 C35 105.2(3) . .
C207 P1 C29 105.9(2) . .
C35 P1 C29 104.8(2) . .
C207 P1 Rh1 103.32(18) . .
C35 P1 Rh1 112.51(17) . .
C29 P1 Rh1 123.6(2) . .
C13 P3 C201 108.2(2) . .
C13 P3 C2 102.2(3) . .
C201 P3 C2 106.9(3) . .
C13 P3 Rh1 101.83(18) . .
C201 P3 Rh1 115.03(19) . .
C2 P3 Rh1 121.05(17) . .
C11 C201 C12 119.3(5) . .
C11 C201 P3 121.1(4) . .
C12 C201 P3 119.0(4) . .
C38 C1 C39 119.5(6) . .
C38 C1 H1 120.2 . .
C39 C1 H1 120.2 . .
C7 C2 C3 117.8(6) . .
C7 C2 P3 126.2(4) . .
C3 C2 P3 115.8(5) . .
C4 C3 C2 120.8(6) . .
C4 C3 H3 119.6 . .
C2 C3 H3 119.6 . .
C3 C4 C5 121.0(6) . .
C3 C4 H4 119.5 . .
C5 C4 H4 119.5 . .
C6 C5 C4 118.6(6) . .
C6 C5 H5 120.7 . .
C4 C5 H5 120.7 . .
C5 C6 C7 120.9(6) . .
C5 C6 H6 119.5 . .
C7 C6 H6 119.5 . .
C2 C7 C6 120.9(6) . .
C2 C7 H7 119.6 . .
C6 C7 H7 119.6 . .
C9 C8 C12 120.2(5) . .
C9 C8 H8 119.9 . .
C12 C8 H8 119.9 . .
C8 C9 C10 119.8(5) . .
C8 C9 H9 120.1 . .
C10 C9 H9 120.1 . .
C9 C10 C11 120.4(6) . .
C9 C10 H10 119.8 . .
C11 C10 H10 119.8 . .
C201 C11 C10 120.1(5) . .
C201 C11 H11 120.0 . .
C10 C11 H11 120.0 . .
C8 C12 C201 120.1(6) . .
C8 C12 H12 120.0 . .
C201 C12 H12 120.0 . .
C205 C13 C21 122.7(5) . .
C205 C13 P3 114.5(4) . .
C21 C13 P3 122.0(4) . .
C15 C14 C205 121.8(5) . .
C15 C14 H14 119.1 . .
C205 C14 H14 119.1 . .
C14 C15 C16 122.3(6) . .
C14 C15 H15 118.9 . .
C16 C15 H15 118.9 . .
C21 C16 C15 116.3(5) . .
C21 C16 C17 123.2(5) . .
C15 C16 C17 120.4(5) . .
C19 C17 C18 110.5(6) . .
C19 C17 C16 111.7(5) . .
C18 C17 C16 109.1(5) . .
C19 C17 C20 107.3(6) . .
C18 C17 C20 108.6(6) . .
C16 C17 C20 109.6(5) . .
C17 C18 H18A 109.5 . .
C17 C18 H18B 109.5 . .
H18A C18 H18B 109.5 . .
C17 C18 H18C 109.5 . .
H18A C18 H18C 109.5 . .
H18B C18 H18C 109.5 . .
C17 C19 H19A 109.5 . .
C17 C19 H19B 109.5 . .
H19A C19 H19B 109.5 . .
C17 C19 H19C 109.5 . .
H19A C19 H19C 109.5 . .
H19B C19 H19C 109.5 . .
C17 C20 H20D 109.5 . .
C17 C20 H20E 109.5 . .
H20D C20 H20E 109.5 . .
C17 C20 H20F 109.5 . .
H20D C20 H20F 109.5 . .
H20E C20 H20F 109.5 . .
C16 C21 C13 121.4(5) . .
C16 C21 H21 119.3 . .
C13 C21 H21 119.3 . .
C23 C22 C206 121.9(5) . .
C23 C22 H22 119.0 . .
C206 C22 H22 119.0 . .
C22 C23 C24 122.3(5) . .
C22 C23 H23 118.8 . .
C24 C23 H23 118.8 . .
C28 C24 C23 116.7(5) . .
C28 C24 C25 123.4(5) . .
C23 C24 C25 119.9(5) . .
C200 C25 C27 108.8(5) . .
C200 C25 C26 109.0(5) . .
C27 C25 C26 109.1(5) . .
C200 C25 C24 112.3(5) . .
C27 C25 C24 109.5(5) . .
C26 C25 C24 108.0(5) . .
C25 C26 H26A 109.5 . .
C25 C26 H26B 109.5 . .
H26A C26 H26B 109.5 . .
C25 C26 H26C 109.5 . .
H26A C26 H26C 109.5 . .
H26B C26 H26C 109.5 . .
C25 C27 H27A 109.5 . .
C25 C27 H27B 109.5 . .
H27A C27 H27B 109.5 . .
C25 C27 H27C 109.5 . .
H27A C27 H27C 109.5 . .
H27B C27 H27C 109.5 . .
C24 C28 C207 120.9(5) . .
C24 C28 H28 119.5 . .
C207 C28 H28 119.5 . .
C30 C29 C34 119.5(5) . .
C30 C29 P1 120.6(4) . .
C34 C29 P1 119.9(4) . .
C29 C30 C31 120.2(5) . .
C29 C30 H30 119.9 . .
C31 C30 H30 119.9 . .
C32 C31 C30 120.1(6) . .
C32 C31 H31 120.0 . .
C30 C31 H31 120.0 . .
C33 C32 C31 120.4(5) . .
C33 C32 H32 119.8 . .
C31 C32 H32 119.8 . .
C32 C33 C34 120.8(6) . .
C32 C33 H33 119.6 . .
C34 C33 H33 119.6 . .
C33 C34 C29 119.0(6) . .
C33 C34 H34 120.5 . .
C29 C34 H34 120.5 . .
C39 C35 C36 118.3(5) . .
C39 C35 P1 123.4(5) . .
C36 C35 P1 117.7(4) . .
C37 C36 C35 120.7(6) . .
C37 C36 H36 119.6 . .
C35 C36 H36 119.6 . .
C36 C37 C38 119.6(6) . .
C36 C37 H37 120.2 . .
C38 C37 H37 120.2 . .
C1 C38 C37 120.5(6) . .
C1 C38 H38 119.7 . .
C37 C38 H38 119.7 . .
C1 C39 C35 121.1(6) . .
C1 C39 H39 119.5 . .
C35 C39 H39 119.5 . .
C41 C40 C42 120.1(7) . 2_765
C41 C40 H40 120.0 . .
C42 C40 H40 120.0 2_765 .
C40 C41 C42 119.9(7) . .
C40 C41 H41 120.1 . .
C42 C41 H41 120.1 . .
C40 C42 C41 120.0(7) 2_765 .
C40 C42 H42 120.0 2_765 .
C41 C42 H42 120.0 . .
C202 C43 C44 119.6(6) . .
C202 C43 H43 120.2 . .
C44 C43 H43 120.2 . .
C43 C44 C45 118.5(6) . .
C43 C44 H44 120.8 . .
C45 C44 H44 120.8 . .
C44 C45 C203 118.1(6) . .
C44 C45 H45 121.0 . .
C203 C45 H45 121.0 . .
C206 C207 C28 122.3(5) . .
C206 C207 P1 114.4(4) . .
C28 C207 P1 123.0(4) . .
C13 C205 C14 115.4(5) . .
C13 C205 C204 118.7(5) . .
C14 C205 C204 125.8(5) . .
C207 C206 C22 115.5(5) . .
C207 C206 C204 122.3(5) . .
C22 C206 C204 122.1(5) . .
C203 N1 C202 117.4(5) . .
C203 N1 Rh1 120.9(4) . .
C202 N1 Rh1 121.6(4) . .

loop_
_geom_bond_atom_site_label_1
_geom_bond_atom_site_label_2
_geom_bond_distance
_geom_bond_site_symmetry_2
C204 C206 1.499(7) .
C204 C205 1.527(8) .
C204 Rh1 2.162(5) .
C204 H204 1.0000 .
Rh1 N1 2.221(5) .
Rh1 P1 2.2820(14) .
Rh1 P3 2.2963(14) .
Rh1 Sn1 2.5873(6) .
Rh1 H100 1.60(6) .
Sn1 Cl3 2.3985(15) .
Sn1 Cl2 2.4022(15) .
Sn1 Cl1 2.4170(15) .
C200 C25 1.521(8) .
C200 H20A 0.9800 .
C200 H20B 0.9800 .
C200 H20C 0.9800 .
C202 N1 1.343(7) .
C202 C43 1.382(8) .
C202 H202 0.9500 .
C203 N1 1.338(7) .
C203 C45 1.390(8) .
C203 H203 0.9500 .
P1 C207 1.811(6) .
P1 C35 1.823(6) .
P1 C29 1.825(5) .
P3 C13 1.810(6) .
P3 C201 1.819(5) .
P3 C2 1.828(6) .
C201 C11 1.387(8) .
C201 C12 1.401(7) .
C1 C38 1.375(9) .
C1 C39 1.382(9) .
C1 H1 0.9500 .
C2 C7 1.379(8) .
C2 C3 1.394(8) .
C3 C4 1.366(9) .
C3 H3 0.9500 .
C4 C5 1.384(10) .
C4 H4 0.9500 .
C5 C6 1.365(9) .
C5 H5 0.9500 .
C6 C7 1.384(9) .
C6 H6 0.9500 .
C7 H7 0.9500 .
C8 C9 1.384(9) .
C8 C12 1.392(8) .
C8 H8 0.9500 .
C9 C10 1.385(8) .
C9 H9 0.9500 .
C10 C11 1.395(8) .
C10 H10 0.9500 .
C11 H11 0.9500 .
C12 H12 0.9500 .
C13 C205 1.394(8) .
C13 C21 1.401(8) .
C14 C15 1.390(8) .
C14 C205 1.401(8) .
C14 H14 0.9500 .
C15 C16 1.397(8) .
C15 H15 0.9500 .
C16 C21 1.383(8) .
C16 C17 1.528(8) .
C17 C19 1.517(9) .
C17 C18 1.520(8) .
C17 C20 1.532(10) .
C18 H18A 0.9800 .
C18 H18B 0.9800 .
C18 H18C 0.9800 .
C19 H19A 0.9800 .
C19 H19B 0.9800 .
C19 H19C 0.9800 .
C20 H20D 0.9800 .
C20 H20E 0.9800 .
C20 H20F 0.9800 .
C21 H21 0.9500 .
C22 C23 1.378(8) .
C22 C206 1.405(8) .
C22 H22 0.9500 .
C23 C24 1.402(7) .
C23 H23 0.9500 .
C24 C28 1.385(8) .
C24 C25 1.534(8) .
C25 C27 1.530(9) .
C25 C26 1.531(9) .
C26 H26A 0.9800 .
C26 H26B 0.9800 .
C26 H26C 0.9800 .
C27 H27A 0.9800 .
C27 H27B 0.9800 .
C27 H27C 0.9800 .
C28 C207 1.409(7) .
C28 H28 0.9500 .
C29 C30 1.382(8) .
C29 C34 1.401(8) .
C30 C31 1.393(7) .
C30 H30 0.9500 .
C31 C32 1.368(9) .
C31 H31 0.9500 .
C32 C33 1.365(9) .
C32 H32 0.9500 .
C33 C34 1.395(7) .
C33 H33 0.9500 .
C34 H34 0.9500 .
C35 C39 1.391(8) .
C35 C36 1.401(8) .
C36 C37 1.375(9) .
C36 H36 0.9500 .
C37 C38 1.391(9) .
C37 H37 0.9500 .
C38 H38 0.9500 .
C39 H39 0.9500 .
C40 C41 1.353(11) .
C40 C42 1.370(11) 2_765
C40 H40 0.9500 .
C41 C42 1.375(11) .
C41 H41 0.9500 .
C42 C40 1.370(11) 2_765
C42 H42 0.9500 .
C43 C44 1.384(9) .
C43 H43 0.9500 .
C44 C45 1.389(9) .
C44 H44 0.9500 .
C45 H45 0.9500 .
C207 C206 1.401(7) .

loop_
_geom_torsion_atom_site_label_1
_geom_torsion_atom_site_label_2
_geom_torsion_atom_site_label_3
_geom_torsion_atom_site_label_4
_geom_torsion
_geom_torsion_site_symmetry_1
_geom_torsion_site_symmetry_4
C13 P3 C201 C11 -159.6(5) . .
C2 P3 C201 C11 -50.2(5) . .
Rh1 P3 C201 C11 87.3(5) . .
C13 P3 C201 C12 29.1(5) . .
C2 P3 C201 C12 138.6(5) . .
Rh1 P3 C201 C12 -84.0(5) . .
C13 P3 C2 C7 104.1(6) . .
C201 P3 C2 C7 -9.5(6) . .
Rh1 P3 C2 C7 -143.9(5) . .
C13 P3 C2 C3 -70.8(5) . .
C201 P3 C2 C3 175.6(5) . .
Rh1 P3 C2 C3 41.2(6) . .
C7 C2 C3 C4 0.4(11) . .
P3 C2 C3 C4 175.7(7) . .
C2 C3 C4 C5 -0.2(13) . .
C3 C4 C5 C6 0.5(13) . .
C4 C5 C6 C7 -1.0(12) . .
C3 C2 C7 C6 -0.9(10) . .
P3 C2 C7 C6 -175.7(5) . .
C5 C6 C7 C2 1.2(11) . .
C12 C8 C9 C10 0.9(9) . .
C8 C9 C10 C11 -1.4(9) . .
C12 C201 C11 C10 -0.5(9) . .
P3 C201 C11 C10 -171.8(5) . .
C9 C10 C11 C201 1.3(9) . .
C9 C8 C12 C201 -0.2(9) . .
C11 C201 C12 C8 0.0(9) . .
P3 C201 C12 C8 171.4(5) . .
C201 P3 C13 C205 -111.0(4) . .
C2 P3 C13 C205 136.3(4) . .
Rh1 P3 C13 C205 10.5(4) . .
C201 P3 C13 C21 79.5(5) . .
C2 P3 C13 C21 -33.1(5) . .
Rh1 P3 C13 C21 -158.9(4) . .
C205 C14 C15 C16 -0.4(8) . .
C14 C15 C16 C21 1.7(8) . .
C14 C15 C16 C17 179.8(5) . .
C21 C16 C17 C19 3.1(8) . .
C15 C16 C17 C19 -174.8(6) . .
C21 C16 C17 C18 -119.3(6) . .
C15 C16 C17 C18 62.7(7) . .
C21 C16 C17 C20 121.9(6) . .
C15 C16 C17 C20 -56.0(7) . .
C15 C16 C21 C13 -0.6(8) . .
C17 C16 C21 C13 -178.6(5) . .
C205 C13 C21 C16 -2.0(8) . .
P3 C13 C21 C16 166.6(4) . .
C206 C22 C23 C24 -0.3(9) . .
C22 C23 C24 C28 3.6(9) . .
C22 C23 C24 C25 -176.0(6) . .
C28 C24 C25 C200 3.9(8) . .
C23 C24 C25 C200 -176.4(6) . .
C28 C24 C25 C27 125.0(6) . .
C23 C24 C25 C27 -55.4(8) . .
C28 C24 C25 C26 -116.3(6) . .
C23 C24 C25 C26 63.3(7) . .
C23 C24 C28 C207 -2.2(8) . .
C25 C24 C28 C207 177.4(5) . .
C207 P1 C29 C30 92.1(5) . .
C35 P1 C29 C30 -157.0(5) . .
Rh1 P1 C29 C30 -26.4(6) . .
C207 P1 C29 C34 -86.6(5) . .
C35 P1 C29 C34 24.3(5) . .
Rh1 P1 C29 C34 154.9(4) . .
C34 C29 C30 C31 -0.3(9) . .
P1 C29 C30 C31 -179.0(5) . .
C29 C30 C31 C32 0.7(9) . .
C30 C31 C32 C33 0.5(10) . .
C31 C32 C33 C34 -2.1(10) . .
C32 C33 C34 C29 2.5(10) . .
C30 C29 C34 C33 -1.3(9) . .
P1 C29 C34 C33 177.4(5) . .
C207 P1 C35 C39 -5.9(5) . .
C29 P1 C35 C39 -117.4(5) . .
Rh1 P1 C35 C39 105.8(4) . .
C207 P1 C35 C36 -177.3(4) . .
C29 P1 C35 C36 71.3(5) . .
Rh1 P1 C35 C36 -65.5(4) . .
C39 C35 C36 C37 -3.0(8) . .
P1 C35 C36 C37 168.8(4) . .
C35 C36 C37 C38 1.3(9) . .
C39 C1 C38 C37 -3.3(9) . .
C36 C37 C38 C1 1.9(9) . .
C38 C1 C39 C35 1.6(8) . .
C36 C35 C39 C1 1.6(8) . .
P1 C35 C39 C1 -169.8(4) . .
C42 C40 C41 C42 -0.2(10) 2_765 .
C40 C41 C42 C40 0.2(10) . 2_765
N1 C202 C43 C44 0.8(9) . .
C202 C43 C44 C45 -1.5(8) . .
C43 C44 C45 C203 0.8(8) . .
N1 C203 C45 C44 0.6(8) . .
C24 C28 C207 C206 -2.5(9) . .
C24 C28 C207 P1 171.9(4) . .
C35 P1 C207 C206 104.8(4) . .
C29 P1 C207 C206 -144.5(4) . .
Rh1 P1 C207 C206 -13.3(4) . .
C35 P1 C207 C28 -70.0(5) . .
C29 P1 C207 C28 40.7(5) . .
Rh1 P1 C207 C28 171.9(4) . .
C21 C13 C205 C14 3.2(7) . .
P3 C13 C205 C14 -166.1(4) . .
C21 C13 C205 C204 -174.0(5) . .
P3 C13 C205 C204 16.7(6) . .
C15 C14 C205 C13 -2.1(7) . .
C15 C14 C205 C204 174.9(5) . .
C206 C204 C205 C13 -169.6(4) . .
Rh1 C204 C205 C13 -37.9(5) . .
C206 C204 C205 C14 13.5(7) . .
Rh1 C204 C205 C14 145.2(4) . .
C28 C207 C206 C22 5.6(8) . .
P1 C207 C206 C22 -169.2(4) . .
C28 C207 C206 C204 -175.9(5) . .
P1 C207 C206 C204 9.3(7) . .
C23 C22 C206 C207 -4.2(8) . .
C23 C22 C206 C204 177.2(6) . .
C205 C204 C206 C207 130.2(5) . .
Rh1 C204 C206 C207 0.4(7) . .
C205 C204 C206 C22 -51.4(7) . .
Rh1 C204 C206 C22 178.9(4) . .
C45 C203 N1 C202 -1.3(8) . .
C45 C203 N1 Rh1 176.2(4) . .
C43 C202 N1 C203 0.6(8) . .
C43 C202 N1 Rh1 -176.9(4) . .
